data_7237290
loop_
_publ_author_name
'Kwon, Youngjae'
'Han, Si Hyun'
'Yu, Seokhyeon'
'Lee, Jun Yeob'
'Lee, Kang Mun'

_publ_section_title
;
 Functionalized phenylimidazole-based facial-homoleptic iridium(iii)
 complexes and their excellent performance in blue phosphorescent organic
 light-emitting diodes
;
_journal_issue 16
_journal_name_full 'Journal of Materials Chemistry C'
_journal_page_first 4565
_journal_paper_doi 10.1039/C8TC00568K
_journal_volume 6
_journal_year 2018
_chemical_formula_moiety C42H58B20
_chemical_formula_sum 'C42 H58 B20'
_chemical_formula_weight 779.08
_chemical_name_common 1TP
_chemical_name_systematic 1TP
_space_group_crystal_system triclinic
_space_group_IT_number 2
_space_group_name_Hall '-P 1'
_space_group_name_H-M_alt 'P -1'
_atom_sites_solution_hydrogens mixed
_audit_block_doi 10.5517/ccdc.csd.cc1ky8sk
_audit_creation_method SHELXL-2013
_audit_update_record
;
2016-03-07 deposited with the CCDC.
2018-04-10 downloaded from the CCDC.
;
_cell_angle_alpha 92.668(10)
_cell_angle_beta 97.662(10)
_cell_angle_gamma 112.396(9)
_cell_formula_units_Z 1
_cell_length_a 8.8120(14)
_cell_length_b 8.8274(15)
_cell_length_c 16.566(2)
_cell_measurement_reflns_used 4099
_cell_measurement_temperature 296(2)
_cell_measurement_theta_max 25.242
_cell_measurement_theta_min 1.247
_cell_volume 1174.1(3)
_computing_cell_refinement 'Bruker APEX II'
_computing_data_collection 'Bruker APEX II'
_computing_data_reduction 'Bruker APEX II'
_computing_molecular_graphics 'SHELXL-2013 (Sheldrick, 2013)'
_computing_publication_material 'Bruker SHELXTL'
_computing_structure_refinement 'SHELXL-2013 (Sheldrick, 2013)'
_computing_structure_solution 'SHELXL-2013 (Sheldrick, 2013)'
_diffrn_ambient_temperature 296(2)
_diffrn_measured_fraction_theta_full 0.963
_diffrn_measured_fraction_theta_max 0.969
_diffrn_measurement_device_type 'CCD area detector'
_diffrn_measurement_method 'phi and omega scans'
_diffrn_radiation_type MoK\a
_diffrn_radiation_wavelength 0.71073
_diffrn_reflns_av_R_equivalents 0.0405
_diffrn_reflns_av_unetI/netI 0.0626
_diffrn_reflns_Laue_measured_fraction_full 0.963
_diffrn_reflns_Laue_measured_fraction_max 0.969
_diffrn_reflns_limit_h_max 10
_diffrn_reflns_limit_h_min -10
_diffrn_reflns_limit_k_max 10
_diffrn_reflns_limit_k_min -10
_diffrn_reflns_limit_l_max 19
_diffrn_reflns_limit_l_min -19
_diffrn_reflns_number 14244
_diffrn_reflns_point_group_measured_fraction_full 0.963
_diffrn_reflns_point_group_measured_fraction_max 0.969
_diffrn_reflns_theta_full 25.242
_diffrn_reflns_theta_max 25.193
_diffrn_reflns_theta_min 1.247
_diffrn_source 'fine-focus sealed tube'
_exptl_absorpt_coefficient_mu 0.055
_exptl_absorpt_correction_T_max 0.992
_exptl_absorpt_correction_T_min 0.978
_exptl_absorpt_correction_type multi-scan
_exptl_absorpt_process_details SADABS
_exptl_crystal_colour colorless
_exptl_crystal_density_diffrn 1.102
_exptl_crystal_description Cubic
_exptl_crystal_F_000 410
_exptl_crystal_size_max 0.4
_exptl_crystal_size_mid 0.35
_exptl_crystal_size_min 0.15
_refine_diff_density_max 0.672
_refine_diff_density_min -0.304
_refine_diff_density_rms 0.059
_refine_ls_extinction_method none
_refine_ls_goodness_of_fit_ref 1.066
_refine_ls_hydrogen_treatment mixed
_refine_ls_matrix_type full
_refine_ls_number_parameters 361
_refine_ls_number_reflns 4099
_refine_ls_number_restraints 14
_refine_ls_restrained_S_all 1.146
_refine_ls_R_factor_all 0.1245
_refine_ls_R_factor_gt 0.0817
_refine_ls_shift/su_max 0.004
_refine_ls_shift/su_mean 0.001
_refine_ls_structure_factor_coef Fsqd
_refine_ls_weighting_details 'w=1/[\s^2^(Fo^2^)+(0.1539P)^2^+0.4853P] where P=(Fo^2^+2Fc^2^)/3'
_refine_ls_weighting_scheme calc
_refine_ls_wR_factor_gt 0.2345
_refine_ls_wR_factor_ref 0.2853
_reflns_Friedel_coverage 0.000
_reflns_number_gt 2631
_reflns_number_total 4099
_reflns_threshold_expression 'I > 2\s(I)'
_cod_data_source_file c8tc00568k2.cif
_cod_data_source_block 1TP
_cod_database_code 7237290
_shelx_space_group_comment
;
The symmetry employed for this shelxl refinement is uniquely defined
by the following loop, which should always be used as a source of
symmetry information in preference to the above space-group names.
They are only intended as comments.
;
_shelxl_version_number 2013-4

loop_
_space_group_symop_operation_xyz
'x, y, z'
'-x, -y, -z'

loop_
_atom_site_label
_atom_site_type_symbol
_atom_site_fract_x
_atom_site_fract_y
_atom_site_fract_z
_atom_site_U_iso_or_equiv
_atom_site_adp_type
_atom_site_occupancy
_atom_site_site_symmetry_order
_atom_site_calc_flag
_atom_site_refinement_flags_posn
_atom_site_refinement_flags_adp
C1 C 0.6904(4) 0.5738(4) 0.16540(16) 0.0544(8) Uani 1 1 d . .
C2 C 0.7343(4) 0.6060(4) 0.27137(17) 0.0563(8) Uani 1 1 d . .
C3 C 0.8407(4) 0.5281(4) 0.31636(17) 0.0585(8) Uani 1 1 d . .
C4 C 0.7766(5) 0.3653(5) 0.3319(2) 0.0816(11) Uani 1 1 d . .
C5 C 0.8774(7) 0.2980(6) 0.3748(3) 0.0985(14) Uani 1 1 d . .
C6 C 1.0432(6) 0.3892(6) 0.4049(2) 0.0849(12) Uani 1 1 d . .
C7 C 1.1064(5) 0.5510(6) 0.3887(3) 0.0909(12) Uani 1 1 d . .
C8 C 1.0086(5) 0.6201(5) 0.3452(2) 0.0777(10) Uani 1 1 d . .
C9 C 0.7555(3) 0.4611(4) 0.12428(16) 0.0509(7) Uani 1 1 d . .
C10 C 0.9244(4) 0.5065(4) 0.1215(2) 0.0640(9) Uani 1 1 d . .
C11 C 0.9825(4) 0.3977(4) 0.0885(2) 0.0635(9) Uani 1 1 d . .
C12 C 0.8767(4) 0.2393(4) 0.05713(17) 0.0546(8) Uani 1 1 d . .
C13 C 0.7072(4) 0.1967(4) 0.0568(2) 0.0612(8) Uani 1 1 d . .
C14 C 0.6481(4) 0.3048(4) 0.08995(19) 0.0611(8) Uani 1 1 d . .
C15 C 0.9414(4) 0.1187(4) 0.02653(18) 0.0559(8) Uani 1 1 d . .
C16 C 1.0775(4) 0.1001(4) 0.07250(19) 0.0601(8) Uani 1 1 d . .
C17 C 0.8656(4) 0.0166(4) -0.04610(18) 0.0608(8) Uani 1 1 d . .
C18 C 1.1522(7) 0.3124(8) 0.4484(3) 0.1272(19) Uani 1 1 d . .
H18A H 1.0913 0.2390 0.4853 0.153 Uiso 1 1 calc R U
H18B H 1.2489 0.3983 0.4811 0.153 Uiso 1 1 calc R U
C19 C 1.2090(7) 0.2170(7) 0.3900(5) 0.155(3) Uani 1 1 d D .
H19A H 1.2711 0.2896 0.3532 0.186 Uiso 1 1 calc R U
H19B H 1.1132 0.1298 0.3575 0.186 Uiso 1 1 calc R U
C20 C 1.3242(14) 0.1392(14) 0.4408(8) 0.264(5) Uani 1 1 d D U
H20A H 1.4283 0.2221 0.4694 0.317 Uiso 1 1 calc R U
H20B H 1.2673 0.0650 0.4784 0.317 Uiso 1 1 calc R U
C21 C 1.345(3) 0.051(2) 0.3671(13) 0.459(12) Uani 1 1 d D U
H21A H 1.4609 0.0918 0.3621 0.689 Uiso 1 1 calc R U
H21B H 1.2832 0.0703 0.3192 0.689 Uiso 1 1 calc R U
H21C H 1.3053 -0.0645 0.3724 0.689 Uiso 1 1 calc R U
H1 H 1.135(4) 0.168(4) 0.1260(19) 0.061(8) Uiso 1 1 d . .
H2 H 0.772(4) 0.027(4) -0.0776(19) 0.064(9) Uiso 1 1 d . .
H3 H 1.096(5) 0.435(5) 0.090(2) 0.086(11) Uiso 1 1 d . .
H4 H 0.636(4) 0.089(5) 0.034(2) 0.082(11) Uiso 1 1 d . .
H5 H 1.002(4) 0.607(4) 0.143(2) 0.077(11) Uiso 1 1 d . .
H6 H 0.532(4) 0.276(4) 0.086(2) 0.076(10) Uiso 1 1 d . .
H7 H 1.237(6) 0.628(5) 0.410(3) 0.112(14) Uiso 1 1 d . .
H8 H 0.832(6) 0.188(6) 0.392(3) 0.121(15) Uiso 1 1 d . .
H9 H 1.057(5) 0.735(5) 0.338(2) 0.087(12) Uiso 1 1 d . .
H10 H 0.662(6) 0.297(5) 0.314(3) 0.114(15) Uiso 1 1 d . .
B1 B 0.4958(5) 0.5708(6) 0.1327(2) 0.0719(11) Uani 1 1 d . .
B2 B 0.6789(6) 0.7461(5) 0.1267(2) 0.0727(11) Uani 1 1 d . .
B3 B 0.5088(7) 0.7711(7) 0.1643(3) 0.0935(16) Uani 1 1 d . .
B4 B 0.4196(6) 0.6062(7) 0.2231(3) 0.0858(14) Uani 1 1 d . .
B5 B 0.5349(5) 0.4809(6) 0.2233(2) 0.0654(10) Uani 1 1 d . .
B6 B 0.8297(5) 0.7628(5) 0.2133(2) 0.0637(10) Uani 1 1 d . .
B7 B 0.7160(7) 0.8900(6) 0.2132(3) 0.0827(13) Uani 1 1 d . .
B8 B 0.5540(7) 0.8044(7) 0.2723(3) 0.0890(15) Uani 1 1 d . .
B9 B 0.5703(5) 0.6253(6) 0.3093(2) 0.0731(12) Uani 1 1 d . .
B10 B 0.7526(6) 0.7995(5) 0.3032(2) 0.0702(11) Uani 1 1 d . .
H101 H 0.426(4) 0.476(4) 0.077(2) 0.073(9) Uiso 1 1 d . .
H102 H 0.485(4) 0.339(4) 0.2238(19) 0.073(9) Uiso 1 1 d . .
H103 H 0.286(5) 0.540(4) 0.225(2) 0.092(11) Uiso 1 1 d . .
H104 H 0.426(5) 0.819(5) 0.129(2) 0.104(12) Uiso 1 1 d . .
H105 H 0.715(4) 0.764(4) 0.069(2) 0.081(10) Uiso 1 1 d . .
H106 H 0.964(4) 0.798(3) 0.2084(17) 0.058(8) Uiso 1 1 d . .
H107 H 0.784(5) 1.023(6) 0.205(3) 0.127(15) Uiso 1 1 d . .
H108 H 0.517(4) 0.896(4) 0.317(2) 0.090(11) Uiso 1 1 d . .
H109 H 0.546(4) 0.581(4) 0.365(2) 0.076(9) Uiso 1 1 d . .
H110 H 0.834(4) 0.861(4) 0.359(2) 0.075(9) Uiso 1 1 d . .

loop_
_atom_site_aniso_label
_atom_site_aniso_U_11
_atom_site_aniso_U_22
_atom_site_aniso_U_33
_atom_site_aniso_U_23
_atom_site_aniso_U_13
_atom_site_aniso_U_12
C1 0.0584(18) 0.0623(19) 0.0468(15) 0.0046(13) 0.0079(13) 0.0287(16)
C2 0.0591(18) 0.067(2) 0.0462(15) 0.0021(13) 0.0064(13) 0.0297(16)
C3 0.063(2) 0.067(2) 0.0477(15) -0.0008(14) 0.0062(13) 0.0297(17)
C4 0.079(3) 0.073(2) 0.086(3) 0.018(2) -0.001(2) 0.026(2)
C5 0.119(4) 0.087(3) 0.097(3) 0.029(2) 0.005(3) 0.050(3)
C6 0.102(3) 0.110(3) 0.059(2) 0.006(2) 0.0012(19) 0.063(3)
C7 0.075(3) 0.108(3) 0.087(3) 0.003(2) -0.012(2) 0.042(3)
C8 0.068(2) 0.074(3) 0.083(2) 0.004(2) -0.0081(18) 0.025(2)
C9 0.0507(17) 0.0549(17) 0.0467(14) 0.0043(12) 0.0066(12) 0.0207(14)
C10 0.0516(19) 0.056(2) 0.077(2) -0.0073(17) 0.0129(16) 0.0141(17)
C11 0.0482(18) 0.061(2) 0.078(2) -0.0063(16) 0.0135(16) 0.0179(17)
C12 0.0553(18) 0.0568(18) 0.0513(15) 0.0023(13) 0.0050(13) 0.0231(15)
C13 0.0533(19) 0.054(2) 0.0683(19) -0.0072(15) 0.0002(15) 0.0174(16)
C14 0.0473(17) 0.065(2) 0.0676(19) -0.0003(16) 0.0047(14) 0.0206(16)
C15 0.0581(18) 0.0566(18) 0.0534(16) 0.0007(13) 0.0057(13) 0.0246(15)
C16 0.0612(19) 0.063(2) 0.0526(17) -0.0070(14) -0.0013(14) 0.0259(16)
C17 0.063(2) 0.071(2) 0.0536(17) -0.0015(15) 0.0004(15) 0.0360(18)
C18 0.146(4) 0.174(5) 0.102(3) 0.034(3) 0.000(3) 0.112(4)
C19 0.120(4) 0.129(5) 0.245(8) 0.044(5) 0.012(5) 0.083(4)
C20 0.264(5) 0.264(5) 0.265(5) 0.0279(12) 0.0431(13) 0.105(2)
C21 0.459(12) 0.459(12) 0.460(12) 0.049(2) 0.075(3) 0.180(5)
B1 0.069(2) 0.107(3) 0.053(2) 0.002(2) 0.0044(17) 0.053(3)
B2 0.099(3) 0.081(3) 0.055(2) 0.0080(19) 0.008(2) 0.054(3)
B3 0.118(4) 0.133(4) 0.067(2) 0.006(3) 0.003(2) 0.095(4)
B4 0.077(3) 0.136(4) 0.065(2) -0.005(2) 0.010(2) 0.067(3)
B5 0.056(2) 0.094(3) 0.0502(19) 0.0032(18) 0.0107(16) 0.034(2)
B6 0.076(3) 0.062(2) 0.059(2) 0.0056(17) 0.0096(18) 0.033(2)
B7 0.119(4) 0.085(3) 0.068(2) 0.005(2) 0.015(2) 0.066(3)
B8 0.110(4) 0.121(4) 0.067(2) -0.002(2) 0.011(2) 0.081(3)
B9 0.074(3) 0.105(3) 0.054(2) 0.002(2) 0.0123(18) 0.050(3)
B10 0.088(3) 0.078(3) 0.057(2) -0.0033(19) 0.007(2) 0.049(2)

loop_
_atom_type_symbol
_atom_type_description
_atom_type_scat_dispersion_real
_atom_type_scat_dispersion_imag
_atom_type_scat_source
C C 0.0033 0.0016 'International Tables Vol C Tables 4.2.6.8 and 6.1.1.4'
H H 0.0000 0.0000 'International Tables Vol C Tables 4.2.6.8 and 6.1.1.4'
B B 0.0013 0.0007 'International Tables Vol C Tables 4.2.6.8 and 6.1.1.4'

loop_
_citation_id
_citation_doi
_citation_year
1 10.1016/j.jorganchem.2016.10.028 2016

loop_
_geom_angle_atom_site_label_1
_geom_angle_atom_site_label_2
_geom_angle_atom_site_label_3
_geom_angle
_geom_angle_site_symmetry_1
C9 C1 B2 124.3(2) .
C9 C1 B1 122.1(3) .
B2 C1 B1 62.5(2) .
C9 C1 B6 119.0(2) .
B2 C1 B6 62.4(2) .
B1 C1 B6 113.1(3) .
C9 C1 C2 117.0(2) .
B2 C1 C2 109.8(2) .
B1 C1 C2 109.5(2) .
B6 C1 C2 60.16(18) .
C9 C1 B5 115.9(3) .
B2 C1 B5 112.8(3) .
B1 C1 B5 62.0(2) .
B6 C1 B5 111.3(2) .
C2 C1 B5 59.88(18) .
C3 C2 B10 121.0(3) .
C3 C2 B9 122.0(2) .
B10 C2 B9 62.4(2) .
C3 C2 C1 119.0(2) .
B10 C2 C1 109.7(2) .
B9 C2 C1 109.9(2) .
C3 C2 B6 117.3(3) .
B10 C2 B6 62.5(2) .
B9 C2 B6 113.1(3) .
C1 C2 B6 59.72(19) .
C3 C2 B5 118.9(3) .
B10 C2 B5 112.9(3) .
B9 C2 B5 62.1(2) .
C1 C2 B5 60.34(18) .
B6 C2 B5 111.3(2) .
C4 C3 C8 117.5(3) .
C4 C3 C2 121.9(3) .
C8 C3 C2 120.5(3) .
C3 C4 C5 120.5(4) .
C6 C5 C4 122.3(4) .
C7 C6 C5 116.8(4) .
C7 C6 C18 121.5(5) .
C5 C6 C18 121.5(5) .
C6 C7 C8 121.8(4) .
C7 C8 C3 121.0(4) .
C14 C9 C10 117.6(3) .
C14 C9 C1 120.3(3) .
C10 C9 C1 122.0(3) .
C11 C10 C9 121.1(3) .
C10 C11 C12 121.5(3) .
C11 C12 C13 117.2(3) .
C11 C12 C15 121.3(3) .
C13 C12 C15 121.5(3) .
C14 C13 C12 121.6(3) .
C13 C14 C9 120.9(3) .
C17 C15 C16 118.0(3) .
C17 C15 C12 121.6(3) .
C16 C15 C12 120.3(3) .
C17 C16 C15 120.8(3) 2_755
C16 C17 C15 121.2(3) 2_755
C6 C18 C19 112.4(4) .
C18 C19 C20 109.5(7) .
C21 C20 C19 94.3(11) .
C1 B1 B3 105.2(3) .
C1 B1 B2 58.5(2) .
B3 B1 B2 60.1(3) .
C1 B1 B4 105.8(3) .
B3 B1 B4 59.8(3) .
B2 B1 B4 108.0(3) .
C1 B1 B5 59.64(19) .
B3 B1 B5 107.0(3) .
B2 B1 B5 107.7(3) .
B4 B1 B5 59.3(2) .
C1 B2 B1 59.0(2) .
C1 B2 B3 105.4(3) .
B1 B2 B3 59.9(3) .
C1 B2 B7 105.7(3) .
B1 B2 B7 108.0(3) .
B3 B2 B7 59.9(3) .
C1 B2 B6 59.2(2) .
B1 B2 B6 107.7(3) .
B3 B2 B6 107.2(3) .
B7 B2 B6 59.5(2) .
B8 B3 B4 60.3(3) .
B8 B3 B7 60.5(3) .
B4 B3 B7 108.3(3) .
B8 B3 B1 108.8(3) .
B4 B3 B1 60.3(3) .
B7 B3 B1 108.2(3) .
B8 B3 B2 108.8(3) .
B4 B3 B2 108.3(3) .
B7 B3 B2 60.0(3) .
B1 B3 B2 60.0(2) .
B5 B4 B9 60.4(2) .
B5 B4 B3 107.9(3) .
B9 B4 B3 107.7(4) .
B5 B4 B8 108.2(3) .
B9 B4 B8 59.9(3) .
B3 B4 B8 59.6(3) .
B5 B4 B1 60.4(2) .
B9 B4 B1 108.8(3) .
B3 B4 B1 59.9(3) .
B8 B4 B1 108.1(4) .
C2 B5 C1 59.77(18) .
C2 B5 B4 105.4(3) .
C1 B5 B4 105.5(3) .
C2 B5 B9 58.3(2) .
C1 B5 B9 106.4(3) .
B4 B5 B9 59.9(2) .
C2 B5 B1 106.4(3) .
C1 B5 B1 58.3(2) .
B4 B5 B1 60.3(2) .
B9 B5 B1 108.3(3) .
C1 B6 C2 60.12(19) .
C1 B6 B7 105.6(3) .
C2 B6 B7 105.2(3) .
C1 B6 B2 58.4(2) .
C2 B6 B2 106.6(3) .
B7 B6 B2 60.2(2) .
C1 B6 B10 106.4(3) .
C2 B6 B10 58.0(2) .
B7 B6 B10 59.9(2) .
B2 B6 B10 108.2(3) .
B6 B7 B10 60.5(2) .
B6 B7 B3 107.9(3) .
B10 B7 B3 107.5(4) .
B6 B7 B2 60.2(2) .
B10 B7 B2 108.7(3) .
B3 B7 B2 60.1(3) .
B6 B7 B8 108.2(3) .
B10 B7 B8 59.8(3) .
B3 B7 B8 59.5(3) .
B2 B7 B8 108.1(4) .
B3 B8 B9 108.0(3) .
B3 B8 B10 107.9(3) .
B9 B8 B10 59.9(2) .
B3 B8 B4 60.1(3) .
B9 B8 B4 59.8(3) .
B10 B8 B4 107.7(3) .
B3 B8 B7 60.0(3) .
B9 B8 B7 107.7(3) .
B10 B8 B7 59.8(3) .
B4 B8 B7 107.8(3) .
C2 B9 B10 58.6(2) .
C2 B9 B8 105.8(3) .
B10 B9 B8 60.2(3) .
C2 B9 B4 106.1(3) .
B10 B9 B4 108.2(3) .
B8 B9 B4 60.3(3) .
C2 B9 B5 59.54(19) .
B10 B9 B5 107.7(3) .
B8 B9 B5 107.8(3) .
B4 B9 B5 59.6(2) .
C2 B10 B9 59.0(2) .
C2 B10 B7 106.1(3) .
B9 B10 B7 108.3(3) .
C2 B10 B8 105.9(3) .
B9 B10 B8 59.9(3) .
B7 B10 B8 60.4(3) .
C2 B10 B6 59.53(19) .
B9 B10 B6 108.0(3) .
B7 B10 B6 59.6(2) .
B8 B10 B6 107.9(3) .

loop_
_geom_bond_atom_site_label_1
_geom_bond_atom_site_label_2
_geom_bond_distance
_geom_bond_site_symmetry_2
C1 C9 1.503(4) .
C1 B2 1.711(5) .
C1 B1 1.718(5) .
C1 B6 1.725(5) .
C1 C2 1.732(4) .
C1 B5 1.742(5) .
C2 C3 1.503(4) .
C2 B10 1.705(5) .
C2 B9 1.712(5) .
C2 B6 1.733(5) .
C2 B5 1.734(5) .
C3 C4 1.380(5) .
C3 C8 1.392(5) .
C4 C5 1.386(5) .
C5 C6 1.380(6) .
C6 C7 1.376(6) .
C6 C18 1.503(5) .
C7 C8 1.382(5) .
C9 C14 1.382(4) .
C9 C10 1.394(4) .
C10 C11 1.373(4) .
C11 C12 1.380(4) .
C12 C13 1.394(4) .
C12 C15 1.484(4) .
C13 C14 1.375(4) .
C15 C17 1.390(4) .
C15 C16 1.401(4) .
C16 C17 1.384(4) 2_755
C17 C16 1.384(4) 2_755
C18 C19 1.507(8) .
C19 C20 1.602(10) .
C20 C21 1.485(15) .
B1 B3 1.776(7) .
B1 B2 1.778(7) .
B1 B4 1.782(5) .
B1 B5 1.784(5) .
B2 B3 1.780(6) .
B2 B7 1.779(6) .
B2 B6 1.780(6) .
B3 B8 1.766(6) .
B3 B4 1.774(8) .
B3 B7 1.777(8) .
B4 B5 1.764(6) .
B4 B9 1.770(6) .
B4 B8 1.777(8) .
B5 B9 1.779(6) .
B6 B7 1.767(5) .
B6 B10 1.783(5) .
B7 B10 1.773(6) .
B7 B8 1.785(7) .
B8 B9 1.770(7) .
B8 B10 1.775(6) .
B9 B10 1.770(7) .
